data_1520806
loop_
_publ_author_name
'Bae, D.H.'
'Seff, K.'

_publ_section_title
;
 Structures of cobalt(II)-exchanged zeolite X
;
_journal_name_full 'Microporous and Mesoporous Materials'
_journal_page_first 265
_journal_page_last 280
_journal_volume 33
_journal_year 1999
_chemical_formula_sum 'Al92 Co38 H88 Na24 O432 Si100'
_chemical_name_systematic 'Na24 Co38 (Al92 Si100 O384) (O H)8 (H2 O)40'
_space_group_IT_number 203
_symmetry_space_group_name_Hall '-F 2uv 2vw 3'
_symmetry_space_group_name_H-M 'F d -3 :2'
_cell_angle_alpha 90
_cell_angle_beta 90
_cell_angle_gamma 90
_cell_formula_units_Z 1
_cell_length_a 24.92
_cell_length_b 24.92
_cell_length_c 24.92
_cell_volume 15475.479
_citation_journal_id_ASTM MIMMFJ
_cod_data_source_file Bae_MIMMFJ_1999_480.cif
_cod_data_source_block H88Al92Co38Na24O432Si100
_cod_original_cell_volume 15475.48
_cod_original_formula_sum 'H88 Al92 Co38 Na24 O432 Si100'
_cod_database_code 1520806

loop_
_symmetry_equiv_pos_as_xyz
x,y,z
-x+1/4,-y+1/4,z
x,-y+1/4,-z+1/4
-x+1/4,y,-z+1/4
z,x,y
-z+1/4,-x+1/4,y
z,-x+1/4,-y+1/4
-z+1/4,x,-y+1/4
y,z,x
y,-z+1/4,-x+1/4
-y+1/4,z,-x+1/4
-y+1/4,-z+1/4,x
-x,-y,-z
x-1/4,y-1/4,-z
-x,y-1/4,z-1/4
x-1/4,-y,z-1/4
-z,-x,-y
z-1/4,x-1/4,-y
-z,x-1/4,y-1/4
z-1/4,-x,y-1/4
-y,-z,-x
-y,z-1/4,x-1/4
y-1/4,-z,x-1/4
y-1/4,z-1/4,-x
x,y+1/2,z+1/2
-x+1/4,-y+3/4,z+1/2
x,-y+3/4,-z+3/4
-x+1/4,y+1/2,-z+3/4
z,x+1/2,y+1/2
-z+1/4,-x+3/4,y+1/2
z,-x+3/4,-y+3/4
-z+1/4,x+1/2,-y+3/4
y,z+1/2,x+1/2
y,-z+3/4,-x+3/4
-y+1/4,z+1/2,-x+3/4
-y+1/4,-z+3/4,x+1/2
-x,-y+1/2,-z+1/2
x-1/4,y+1/4,-z+1/2
-x,y+1/4,z+1/4
x-1/4,-y+1/2,z+1/4
-z,-x+1/2,-y+1/2
z-1/4,x+1/4,-y+1/2
-z,x+1/4,y+1/4
z-1/4,-x+1/2,y+1/4
-y,-z+1/2,-x+1/2
-y,z+1/4,x+1/4
y-1/4,-z+1/2,x+1/4
y-1/4,z+1/4,-x+1/2
x+1/2,y,z+1/2
-x+3/4,-y+1/4,z+1/2
x+1/2,-y+1/4,-z+3/4
-x+3/4,y,-z+3/4
z+1/2,x,y+1/2
-z+3/4,-x+1/4,y+1/2
z+1/2,-x+1/4,-y+3/4
-z+3/4,x,-y+3/4
y+1/2,z,x+1/2
y+1/2,-z+1/4,-x+3/4
-y+3/4,z,-x+3/4
-y+3/4,-z+1/4,x+1/2
-x+1/2,-y,-z+1/2
x+1/4,y-1/4,-z+1/2
-x+1/2,y-1/4,z+1/4
x+1/4,-y,z+1/4
-z+1/2,-x,-y+1/2
z+1/4,x-1/4,-y+1/2
-z+1/2,x-1/4,y+1/4
z+1/4,-x,y+1/4
-y+1/2,-z,-x+1/2
-y+1/2,z-1/4,x+1/4
y+1/4,-z,x+1/4
y+1/4,z-1/4,-x+1/2
x+1/2,y+1/2,z
-x+3/4,-y+3/4,z
x+1/2,-y+3/4,-z+1/4
-x+3/4,y+1/2,-z+1/4
z+1/2,x+1/2,y
-z+3/4,-x+3/4,y
z+1/2,-x+3/4,-y+1/4
-z+3/4,x+1/2,-y+1/4
y+1/2,z+1/2,x
y+1/2,-z+3/4,-x+1/4
-y+3/4,z+1/2,-x+1/4
-y+3/4,-z+3/4,x
-x+1/2,-y+1/2,-z
x+1/4,y+1/4,-z
-x+1/2,y+1/4,z-1/4
x+1/4,-y+1/2,z-1/4
-z+1/2,-x+1/2,-y
z+1/4,x+1/4,-y
-z+1/2,x+1/4,y-1/4
z+1/4,-x+1/2,y-1/4
-y+1/2,-z+1/2,-x
-y+1/2,z+1/4,x-1/4
y+1/4,-z+1/2,x-1/4
y+1/4,z+1/4,-x

loop_
_atom_site_label
_atom_site_type_symbol
_atom_site_fract_x
_atom_site_fract_y
_atom_site_fract_z
_atom_site_occupancy
_atom_site_U_iso_or_equiv
Co3 Co+2 0.1612 0.2078 0.4083 0.1042 0.0
Si1 Si+4 -0.0511 0.1257 0.0362 1 0.0
Na2 Na+1 0.0724 0.0724 0.0724 0.5 0.0
O5 O-2 0.0919 0.1044 0.1208 0.0833 0.0
Na1 Na+1 0 0 0 0.1875 0.0
O8 O-2 0.1139 0.1364 0.4463 0.1042 0.0
Co1 Co+2 0.0584 0.0584 0.0584 0.25 0.0
O7 O-2 0.0332 0.0782 0.4441 0.1042 0.0
O2 O-2 0.0008 -0.0017 0.1495 1 0.0
O4 O-2 -0.0732 0.0757 0.1781 1 0.0
O1 O-2 0.8955 0.0001 0.0995 1 0.0
Co2 Co+2 0.231 0.231 0.231 0.625 0.0
Na3 Na+1 0.2483 0.2483 0.2483 0.1562 0.0
O6 O-2 0.2811 0.2811 0.2811 0.625 0.0
Al1 Al+3 -0.0526 0.0375 0.1237 0.9583 0.0
O3 O-2 -0.0259 0.0776 0.073 1 0.0
Si2 Si+4 -0.0526 0.0375 0.1237 0.0417 0.0
